data_4032390
loop_
_publ_author_name
'Naidu, Gonna Somu'
'Singh, Rekha'
'Kumar, Mukesh'
'Ghosh, Sunil K.'

_publ_section_title
;
 Tuning the Stability and the Reactivity of Substituted [3]Dendralenes for
 Quick Access to Diverse Copiously Functionalized Fused Polycycles with
 Step and Atom Economy.
;
_journal_issue 7
_journal_name_full 'The Journal of organic chemistry'
_journal_page_first 3648
_journal_page_last 3658
_journal_paper_doi 10.1021/acs.joc.7b00169
_journal_volume 82
_journal_year 2017
_chemical_formula_moiety 'C35 H35 N3 O6'
_chemical_formula_sum 'C35 H35 N3 O6'
_chemical_formula_weight 593.66
_space_group_crystal_system triclinic
_space_group_IT_number 2
_space_group_name_Hall '-P 1'
_space_group_name_H-M_alt 'P -1'
_symmetry_space_group_name_Hall '-P 1'
_symmetry_space_group_name_H-M 'P -1'
_atom_sites_solution_hydrogens geom
_audit_creation_date 2016-09-14
_audit_creation_method
;
Olex2 1.2
(compiled 2015.09.30 svn.r3233 for OlexSys, GUI svn.r5103)
;
_cell_angle_alpha 97.385(2)
_cell_angle_beta 97.614(2)
_cell_angle_gamma 113.028(3)
_cell_formula_units_Z 2
_cell_length_a 10.7283(3)
_cell_length_b 11.4578(4)
_cell_length_c 14.3942(3)
_cell_measurement_reflns_used 17712
_cell_measurement_temperature 293(2)
_cell_measurement_theta_max 72.8390
_cell_measurement_theta_min 4.3060
_cell_volume 1582.16(9)
_computing_cell_refinement 'CrysAlisPro 1.171.38.41 (Rigaku OD, 2015)'
_computing_data_collection 'CrysAlisPro 1.171.38.41 (Rigaku OD, 2015)'
_computing_data_reduction 'CrysAlisPro 1.171.38.41 (Rigaku OD, 2015)'
_computing_molecular_graphics
;
%$getVar(olex2_reference_short)%
;
_computing_publication_material
;
%$getVar(olex2_reference_short)%
;
_computing_structure_refinement
;
%$getVar(refinement_reference_short)%
;
_computing_structure_solution
;
%$getVar(solution_reference_short)%
;
_diffrn_ambient_temperature 293(2)
_diffrn_detector 'CCD plate'
_diffrn_detector_area_resol_mean 4.1600
_diffrn_detector_type Titan
_diffrn_measured_fraction_theta_full 0.988
_diffrn_measured_fraction_theta_max 0.970
_diffrn_measurement_details
;
List of Runs (angles in degrees, time in seconds):

  # Type    Start    End  Width  t~exp~   \w     \q     \k     \f   Frames
--------------------------------------------------------------------------
  1  \w     19.00  56.00   1.00    1.00    --   43.29  38.00 -60.00   37
  2  \w     61.00 115.00   1.00    1.00    --   43.29  38.00 -60.00   54
  3  \w    110.00 143.00   1.00    1.00    --   78.00  76.00 -90.18   33
  4  \w    113.00 158.00   1.00    1.00    --  102.90  77.00-120.00   45
  5  \w    111.00 149.00   1.00    1.00    --  102.90  77.00   0.00   38
  6  \w    117.00 143.00   1.00    1.00    --   74.00  75.00  56.24   26
  7  \w    120.00 149.00   1.00    1.00    --  102.90  77.00  60.00   29
  8  \w     71.00 157.00   1.00    1.00    --  102.00  75.00  90.81   86
  9  \w     72.00 117.00   1.00    1.00    --  102.90  77.00  60.00   45
 10  \w     71.00 108.00   1.00    1.00    --  102.90  77.00   0.00   37
 11  \w     68.00 148.00   1.00    1.00    --   98.00  72.00  36.53   80
 12  \w     72.00 153.00   1.00    1.00    --  102.90  77.00 -30.00   81
 13  \w    100.00 158.00   1.00    1.00    --  102.90  77.00-150.00   58
 14  \w     95.00 121.00   1.00    1.00    --   90.00  75.00-171.66   26
 15  \w     74.00 109.00   1.00    1.00    --  102.90  77.00-120.00   35
 16  \w     71.00 140.00   1.00    1.00    --  102.90  77.00 -60.00   69
 17  \w     71.00 157.00   1.00    1.00    --  102.90  77.00 -90.00   86
 18  \w     71.00  97.00   1.00    1.00    --  102.90  77.00-150.00   26
 19  \w     63.00  92.00   1.00    1.00    --   90.00  75.00-171.66   29
 20  \w     46.00  72.00   1.00    1.00    --   78.00  77.00-165.71   26
 21  \w     38.00  67.00   1.00    1.00    --   66.00  75.00-132.90   29
 22  \w     48.00  73.00   1.00    1.00    --   78.00  76.00 -90.18   25
 23  \w     48.00  73.00   1.00    1.00    --   78.00  73.00 -31.20   25
 24  \w     57.00  89.00   1.00    1.00    --   82.00  63.00  -1.73   32
 25  \w     43.00  76.00   1.00    1.00    --   74.00  75.00  56.24   33
 26  \w     73.00 133.00   1.00    1.00    --  102.90  77.00 120.00   60
 27  \w     71.00 152.00   1.00    1.00    --  102.90  77.00 150.00   81
 28  \w     59.00 113.00   1.00    1.00    --   43.29  57.00 150.00   54
 29  \w     49.00  75.00   1.00    1.00    --   78.00  70.00 159.31   26
 30  \w     43.00  78.00   1.00    1.00    --   74.00  74.00 129.79   35
 31  \w     30.00  56.00   1.00    1.00    --   62.00  77.00  32.05   26
 32  \w     36.00  78.00   1.00    1.00    --   66.00  77.00  -9.13   42
 33  \w     35.00  61.00   1.00    1.00    --   66.00  76.00 -48.38   26
 34  \w     22.00  47.00   1.00    1.00    --   54.00  78.00 -30.53   25
 35  \w     14.00  39.00   1.00    1.00    --   46.00  80.00 -44.11   25
 36  \w     26.00  56.00   1.00    1.00    --   58.00  77.00-104.73   30
 37  \w     32.00  58.00   1.00    1.00    --   62.00  72.00-147.82   26
 38  \w     12.00  37.00   1.00    1.00    --   46.00  84.00-161.96   25
 39  \w     37.00 124.00   1.00    1.00    --  102.90 -30.00 -90.00   87
 40  \w     79.00 130.00   1.00    1.00    --  102.90 -77.00 -90.00   51
 41  \w     39.00 114.00   1.00    1.00    --  102.90-105.00 -47.00   75
 42  \w     36.00 117.00   1.00    1.00    --  102.90 -61.00  30.00   81
 43  \w     89.00 118.00   1.00    1.00    --  102.90-126.00 150.00   29
 44  \w     42.00 121.00   1.00    1.00    --  102.90 -45.00 150.00   79
 45  \w     30.00  61.00   1.00    1.00    --   62.00  77.00 124.10   31
 46  \w     22.00  47.00   1.00    1.00    --   54.00  78.00 104.09   25
 47  \w     19.00  54.00   1.00    1.00    --   43.29  57.00 150.00   35
 48  \w      8.00  33.00   1.00    1.00    --   42.00  87.00 145.13   25
 49  \w      9.00  36.00   1.00    1.00    --   42.00  84.00  59.09   27
 50  \w     19.00 112.00   1.00    1.00    --   43.29  38.00  60.00   93
 51  \w     15.00  97.00   1.00    1.00    --   43.29-126.00 -90.00   82
 52  \w     22.00 110.00   1.00    1.00    --  102.90 -95.00-180.00   88
 53  \w    -26.00  68.00   1.00    1.00    --   43.29 -57.00   0.00   94
 54  \w     79.00 105.00   1.00    1.00    --  102.90 -95.00  30.00   26
;
_diffrn_measurement_device 'four-circle diffractometer'
_diffrn_measurement_device_type 'SuperNova, Single source at offset, Titan'
_diffrn_measurement_method '\w scans'
_diffrn_orient_matrix_type 'CrysAlisPro convention (1999,Acta A55,543-557)'
_diffrn_orient_matrix_UB_11 0.0116170000
_diffrn_orient_matrix_UB_12 0.0525616000
_diffrn_orient_matrix_UB_13 0.1063008000
_diffrn_orient_matrix_UB_21 0.1458920000
_diffrn_orient_matrix_UB_22 0.1035781000
_diffrn_orient_matrix_UB_23 0.0032649000
_diffrn_orient_matrix_UB_31 -0.0627993000
_diffrn_orient_matrix_UB_32 0.0933887000
_diffrn_orient_matrix_UB_33 -0.0286923000
_diffrn_radiation_monochromator mirror
_diffrn_radiation_probe x-ray
_diffrn_radiation_type CuK\a
_diffrn_radiation_wavelength 1.54184
_diffrn_reflns_av_R_equivalents 0.0315
_diffrn_reflns_av_unetI/netI 0.0179
_diffrn_reflns_Laue_measured_fraction_full 0.988
_diffrn_reflns_Laue_measured_fraction_max 0.970
_diffrn_reflns_limit_h_max 13
_diffrn_reflns_limit_h_min -13
_diffrn_reflns_limit_k_max 14
_diffrn_reflns_limit_k_min -13
_diffrn_reflns_limit_l_max 17
_diffrn_reflns_limit_l_min -17
_diffrn_reflns_number 25380
_diffrn_reflns_point_group_measured_fraction_full 0.988
_diffrn_reflns_point_group_measured_fraction_max 0.970
_diffrn_reflns_theta_full 67.684
_diffrn_reflns_theta_max 73.344
_diffrn_reflns_theta_min 3.160
_diffrn_source 'micro-focus sealed X-ray tube'
_diffrn_source_type 'SuperNova (Cu) X-ray Source'
_exptl_absorpt_coefficient_mu 0.697
_exptl_absorpt_correction_T_max 1.00000
_exptl_absorpt_correction_T_min 0.62090
_exptl_absorpt_correction_type multi-scan
_exptl_absorpt_process_details
;
CrysAlisPro 1.171.38.41 (Rigaku Oxford Diffraction, 2015)
Empirical absorption correction using spherical harmonics,
 implemented in SCALE3 ABSPACK scaling algorithm.
;
_exptl_crystal_colour colourless
_exptl_crystal_colour_primary colourless
_exptl_crystal_density_diffrn 1.246
_exptl_crystal_description irregular
_exptl_crystal_F_000 628
_exptl_crystal_size_max 0.2
_exptl_crystal_size_mid 0.2
_exptl_crystal_size_min 0.2
_refine_diff_density_max 0.494
_refine_diff_density_min -0.355
_refine_diff_density_rms 0.035
_refine_ls_extinction_method none
_refine_ls_goodness_of_fit_ref 1.044
_refine_ls_hydrogen_treatment constr
_refine_ls_matrix_type full
_refine_ls_number_parameters 401
_refine_ls_number_reflns 6172
_refine_ls_number_restraints 0
_refine_ls_restrained_S_all 1.044
_refine_ls_R_factor_all 0.0637
_refine_ls_R_factor_gt 0.0546
_refine_ls_shift/su_max 0.000
_refine_ls_shift/su_mean 0.000
_refine_ls_structure_factor_coef Fsqd
_refine_ls_weighting_details 'w=1/[\s^2^(Fo^2^)+(0.0754P)^2^+0.4900P] where P=(Fo^2^+2Fc^2^)/3'
_refine_ls_weighting_scheme calc
_refine_ls_wR_factor_gt 0.1443
_refine_ls_wR_factor_ref 0.1532
_reflns_Friedel_coverage 0.000
_reflns_number_gt 5266
_reflns_number_total 6172
_reflns_threshold_expression 'I > 2\s(I)'
_cod_data_source_file jo7b00169_si_002.cif
_cod_data_source_block compound_19b
_cod_depositor_comments 'Adding full bibliography for 4032384--4032390.cif.'
_cod_original_cell_volume 1582.16(8)
_cod_database_code 4032390
_publ_section_exptl
;
Any special experimental details
;
_chemical_oxdiff_formula 'C35 H35 N3 O6'
_shelx_space_group_comment
;
The symmetry employed for this shelxl refinement is uniquely defined
by the following loop, which should always be used as a source of
symmetry information in preference to the above space-group names.
They are only intended as comments.
;
_reflns_odcompleteness_completeness 98.96
_reflns_odcompleteness_iscentric 1
_reflns_odcompleteness_theta 66.97
_olex2_refinement_description
;
1. Fixed Uiso
 At 1.2 times of:
  All C(H) groups, All C(H,H) groups
 At 1.5 times of:
  All C(H,H,H) groups
2.a Ternary CH refined with riding coordinates:
 C9(H9), C10(H10), C14(H14), C15(H15), C22(H22), C24(H24)
2.b Secondary CH2 refined with riding coordinates:
 C7(H7A,H7B), C8(H8A,H8B), C19(H19A,H19B), C21(H21A,H21B)
2.c Aromatic/amide H refined with riding coordinates:
 C1(H1), C2(H2), C3(H3), C5(H5), C6(H6), C30(H30), C31(H31), C33(H33), C34(H34)
2.d Idealised Me refined as rotating group:
 C12(H12A,H12B,H12C), C20(H20A,H20B,H20C), C25(H25A,H25B,H25C), C28(H28A,H28B,
 H28C)
;
_shelx_shelxl_version_number 2014/7
_olex2_date_sample_data_collection 2016-09-12
_olex2_submission_original_sample_id RS110816A_upper
_olex2_submission_special_instructions 'No special instructions were received'
_oxdiff_exptl_absorpt_empirical_details
;
Empirical correction (ABSPACK) includes:
- Absorption correction using spherical harmonics
- Frame scaling
;
_oxdiff_exptl_absorpt_empirical_full_max 4.897
_oxdiff_exptl_absorpt_empirical_full_min 0.589

loop_
_space_group_symop_operation_xyz
'x, y, z'
'-x, -y, -z'

loop_
_atom_site_label
_atom_site_type_symbol
_atom_site_fract_x
_atom_site_fract_y
_atom_site_fract_z
_atom_site_U_iso_or_equiv
_atom_site_adp_type
_atom_site_occupancy
_atom_site_site_symmetry_order
_atom_site_calc_flag
_atom_site_refinement_flags_posn
O1 O 0.83351(19) 0.40088(15) 1.04845(12) 0.0891(5) Uani 1 1 d .
O2 O 0.5262(2) 0.04923(14) 0.83469(11) 0.0881(5) Uani 1 1 d .
O3 O 0.94638(14) 0.48487(15) 0.75351(11) 0.0706(4) Uani 1 1 d .
O4 O 0.88722(19) 0.64887(15) 0.75181(15) 0.0915(6) Uani 1 1 d .
O5 O 0.27636(16) 0.33952(15) 0.61614(13) 0.0786(4) Uani 1 1 d .
O6 O 0.15207(16) 0.15024(16) 0.51812(15) 0.0924(6) Uani 1 1 d .
N1 N 0.69640(17) 0.21159(15) 0.94583(10) 0.0564(4) Uani 1 1 d .
N2 N 0.31778(19) -0.02434(16) 0.46788(12) 0.0648(4) Uani 1 1 d .
N3 N 0.4677(3) 0.2273(2) 0.08135(13) 0.0895(6) Uani 1 1 d .
C1 C 1.1044(4) 1.0017(4) 1.2255(3) 0.1406(19) Uani 1 1 d .
H1 H 1.1729 1.0749 1.2663 0.169 Uiso 1 1 calc R
C2 C 1.0148(4) 1.0137(3) 1.1563(3) 0.1176(14) Uani 1 1 d .
H2 H 1.0234 1.0956 1.1485 0.141 Uiso 1 1 calc R
C3 C 0.9115(3) 0.9067(2) 1.09751(17) 0.0755(6) Uani 1 1 d .
H3 H 0.8504 0.9167 1.0503 0.091 Uiso 1 1 calc R
C4 C 0.8971(2) 0.78463(17) 1.10750(12) 0.0552(4) Uani 1 1 d .
C5 C 0.9895(3) 0.7721(3) 1.17625(17) 0.0835(7) Uani 1 1 d .
H5 H 0.9823 0.6902 1.1831 0.100 Uiso 1 1 calc R
C6 C 1.0935(3) 0.8807(4) 1.2355(2) 0.1264(14) Uani 1 1 d .
H6 H 1.1563 0.8718 1.2821 0.152 Uiso 1 1 calc R
C7 C 0.7811(2) 0.6658(2) 1.04537(13) 0.0633(5) Uani 1 1 d .
H7A H 0.7017 0.6849 1.0279 0.076 Uiso 1 1 calc R
H7B H 0.7545 0.5972 1.0816 0.076 Uiso 1 1 calc R
C8 C 0.82145(18) 0.61879(16) 0.95432(12) 0.0511(4) Uani 1 1 d .
H8A H 0.8968 0.5940 0.9719 0.061 Uiso 1 1 calc R
H8B H 0.8543 0.6894 0.9204 0.061 Uiso 1 1 calc R
C9 C 0.70081(17) 0.50344(15) 0.88740(11) 0.0439(4) Uani 1 1 d .
H9 H 0.6285 0.5335 0.8706 0.053 Uiso 1 1 calc R
C10 C 0.63506(17) 0.38597(16) 0.93458(11) 0.0460(4) Uani 1 1 d .
H10 H 0.5888 0.4109 0.9828 0.055 Uiso 1 1 calc R
C11 C 0.7358(2) 0.33987(18) 0.98373(13) 0.0575(4) Uani 1 1 d .
C12 C 0.7621(3) 0.1331(2) 0.98451(18) 0.0789(6) Uani 1 1 d .
H12A H 0.8501 0.1887 1.0246 0.118 Uiso 1 1 calc GR
H12B H 0.7750 0.0798 0.9329 0.118 Uiso 1 1 calc GR
H12C H 0.7042 0.0792 1.0215 0.118 Uiso 1 1 calc GR
C13 C 0.5789(2) 0.16057(18) 0.87614(12) 0.0558(4) Uani 1 1 d .
C14 C 0.52647(17) 0.26404(15) 0.86458(11) 0.0453(4) Uani 1 1 d .
H14 H 0.4389 0.2393 0.8869 0.054 Uiso 1 1 calc R
C15 C 0.50123(16) 0.28547(15) 0.76140(10) 0.0424(3) Uani 1 1 d .
H15 H 0.4540 0.3434 0.7616 0.051 Uiso 1 1 calc R
C16 C 0.63779(16) 0.35466(15) 0.73248(10) 0.0414(3) Uani 1 1 d .
C17 C 0.73390(16) 0.45856(15) 0.79322(10) 0.0432(3) Uani 1 1 d .
C18 C 0.86276(18) 0.54198(17) 0.76412(12) 0.0511(4) Uani 1 1 d .
C19 C 1.0742(2) 0.5573(3) 0.7233(2) 0.0968(9) Uani 1 1 d .
H19A H 1.1004 0.6492 0.7436 0.116 Uiso 1 1 calc R
H19B H 1.1474 0.5371 0.7539 0.116 Uiso 1 1 calc R
C20 C 1.0599(5) 0.5283(5) 0.6247(3) 0.171(2) Uani 1 1 d .
H20A H 1.0172 0.5777 0.5954 0.257 Uiso 1 1 calc GR
H20B H 1.0034 0.4377 0.6016 0.257 Uiso 1 1 calc GR
H20C H 1.1494 0.5494 0.6090 0.257 Uiso 1 1 calc GR
C21 C 0.64458(16) 0.31028(16) 0.63079(10) 0.0446(4) Uani 1 1 d .
H21A H 0.6476 0.2261 0.6230 0.054 Uiso 1 1 calc R
H21B H 0.7266 0.3712 0.6139 0.054 Uiso 1 1 calc R
C22 C 0.51426(16) 0.30269(15) 0.56739(10) 0.0433(3) Uani 1 1 d .
H22 H 0.5070 0.3841 0.5886 0.052 Uiso 1 1 calc R
C23 C 0.38212(16) 0.19245(15) 0.58631(11) 0.0441(4) Uani 1 1 d .
C24 C 0.40731(17) 0.16098(16) 0.68847(11) 0.0459(4) Uani 1 1 d .
H24 H 0.4576 0.1058 0.6847 0.055 Uiso 1 1 calc R
C25 C 0.2715(2) 0.0838(2) 0.71683(14) 0.0658(5) Uani 1 1 d .
H25A H 0.2897 0.0516 0.7731 0.099 Uiso 1 1 calc GR
H25B H 0.2143 0.0125 0.6656 0.099 Uiso 1 1 calc GR
H25C H 0.2248 0.1387 0.7297 0.099 Uiso 1 1 calc GR
C26 C 0.34419(18) 0.07082(16) 0.51772(11) 0.0488(4) Uani 1 1 d .
C27 C 0.26467(19) 0.23681(18) 0.57602(14) 0.0560(4) Uani 1 1 d .
C28 C 0.0346(3) 0.1848(3) 0.5057(4) 0.158(2) Uani 1 1 d .
H28A H 0.0505 0.2488 0.4665 0.237 Uiso 1 1 calc GR
H28B H 0.0236 0.2190 0.5671 0.237 Uiso 1 1 calc GR
H28C H -0.0477 0.1092 0.4755 0.237 Uiso 1 1 calc GR
C29 C 0.51390(18) 0.29166(15) 0.46142(11) 0.0457(4) Uani 1 1 d .
C30 C 0.5841(2) 0.22939(18) 0.41624(12) 0.0534(4) Uani 1 1 d .
H30 H 0.6390 0.1990 0.4524 0.064 Uiso 1 1 calc R
C31 C 0.5734(2) 0.21207(19) 0.31821(12) 0.0576(4) Uani 1 1 d .
H31 H 0.6199 0.1693 0.2886 0.069 Uiso 1 1 calc R
C32 C 0.4934(2) 0.25864(18) 0.26456(12) 0.0558(4) Uani 1 1 d .
C33 C 0.4239(2) 0.32224(19) 0.30836(13) 0.0615(5) Uani 1 1 d .
H33 H 0.3704 0.3539 0.2722 0.074 Uiso 1 1 calc R
C34 C 0.4347(2) 0.33827(18) 0.40632(12) 0.0555(4) Uani 1 1 d .
H34 H 0.3881 0.3810 0.4358 0.067 Uiso 1 1 calc R
C35 C 0.4798(2) 0.2405(2) 0.16210(13) 0.0677(5) Uani 1 1 d .

loop_
_atom_site_aniso_label
_atom_site_aniso_U_11
_atom_site_aniso_U_22
_atom_site_aniso_U_33
_atom_site_aniso_U_23
_atom_site_aniso_U_13
_atom_site_aniso_U_12
O1 0.0886(11) 0.0676(10) 0.0797(10) 0.0056(8) -0.0323(9) 0.0180(8)
O2 0.1307(15) 0.0502(8) 0.0644(9) -0.0028(7) -0.0183(9) 0.0338(9)
O3 0.0483(7) 0.0839(10) 0.0790(9) 0.0237(8) 0.0214(6) 0.0219(7)
O4 0.0988(12) 0.0513(9) 0.1246(15) 0.0266(9) 0.0578(11) 0.0175(8)
O5 0.0652(9) 0.0684(9) 0.0962(11) -0.0079(8) 0.0024(8) 0.0334(7)
O6 0.0554(8) 0.0648(9) 0.1304(15) -0.0076(9) -0.0290(9) 0.0206(7)
N1 0.0664(9) 0.0555(9) 0.0467(8) 0.0111(6) 0.0066(7) 0.0259(7)
N2 0.0756(11) 0.0494(9) 0.0541(9) -0.0037(7) -0.0056(8) 0.0202(8)
N3 0.1182(17) 0.1054(16) 0.0449(10) 0.0287(10) 0.0221(10) 0.0401(14)
C1 0.123(3) 0.104(3) 0.094(2) -0.046(2) 0.036(2) -0.042(2)
C2 0.157(3) 0.0454(13) 0.124(3) -0.0051(15) 0.077(3) 0.0058(16)
C3 0.1059(18) 0.0594(12) 0.0689(13) 0.0151(10) 0.0351(12) 0.0360(12)
C4 0.0699(11) 0.0480(9) 0.0383(8) -0.0030(7) 0.0077(8) 0.0192(8)
C5 0.0887(16) 0.0793(15) 0.0653(13) 0.0144(11) -0.0068(12) 0.0240(13)
C6 0.092(2) 0.161(4) 0.0602(15) -0.0006(18) -0.0175(14) 0.000(2)
C7 0.0637(11) 0.0615(11) 0.0492(10) -0.0127(8) 0.0080(8) 0.0181(9)
C8 0.0543(9) 0.0451(9) 0.0412(8) -0.0034(7) 0.0061(7) 0.0121(7)
C9 0.0469(8) 0.0422(8) 0.0365(7) 0.0010(6) 0.0073(6) 0.0145(7)
C10 0.0514(9) 0.0455(9) 0.0340(7) 0.0018(6) 0.0093(6) 0.0142(7)
C11 0.0617(11) 0.0553(10) 0.0454(9) 0.0095(8) 0.0027(8) 0.0165(9)
C12 0.0943(17) 0.0765(15) 0.0737(14) 0.0208(11) 0.0047(12) 0.0455(13)
C13 0.0742(12) 0.0498(10) 0.0382(8) 0.0069(7) 0.0089(8) 0.0214(9)
C14 0.0472(8) 0.0449(8) 0.0350(7) 0.0039(6) 0.0098(6) 0.0110(7)
C15 0.0429(8) 0.0429(8) 0.0348(7) 0.0040(6) 0.0078(6) 0.0122(6)
C16 0.0439(8) 0.0414(8) 0.0340(7) 0.0047(6) 0.0078(6) 0.0135(6)
C17 0.0455(8) 0.0417(8) 0.0357(7) 0.0035(6) 0.0079(6) 0.0126(7)
C18 0.0502(9) 0.0457(9) 0.0435(8) -0.0005(7) 0.0110(7) 0.0077(7)
C19 0.0534(12) 0.129(2) 0.0963(18) 0.0255(17) 0.0321(12) 0.0190(14)
C20 0.147(3) 0.164(4) 0.141(3) -0.013(3) 0.097(3) -0.008(3)
C21 0.0462(8) 0.0456(8) 0.0339(7) 0.0025(6) 0.0082(6) 0.0121(7)
C22 0.0496(8) 0.0374(8) 0.0357(7) 0.0026(6) 0.0062(6) 0.0128(6)
C23 0.0452(8) 0.0407(8) 0.0371(7) 0.0019(6) 0.0020(6) 0.0118(7)
C24 0.0459(8) 0.0436(8) 0.0371(8) 0.0062(6) 0.0061(6) 0.0083(7)
C25 0.0535(10) 0.0665(12) 0.0507(10) 0.0087(9) 0.0083(8) -0.0012(9)
C26 0.0515(9) 0.0439(9) 0.0405(8) 0.0055(7) -0.0001(7) 0.0127(7)
C27 0.0484(9) 0.0523(10) 0.0585(10) 0.0082(8) 0.0030(8) 0.0149(8)
C28 0.0694(18) 0.100(2) 0.268(5) -0.017(3) -0.058(3) 0.0417(17)
C29 0.0547(9) 0.0370(8) 0.0360(7) 0.0054(6) 0.0062(6) 0.0108(7)
C30 0.0642(10) 0.0566(10) 0.0394(8) 0.0096(7) 0.0088(7) 0.0256(8)
C31 0.0696(11) 0.0581(11) 0.0423(9) 0.0079(8) 0.0155(8) 0.0228(9)
C32 0.0676(11) 0.0514(10) 0.0372(8) 0.0125(7) 0.0097(7) 0.0120(8)
C33 0.0765(13) 0.0609(11) 0.0463(9) 0.0189(8) 0.0069(8) 0.0267(10)
C34 0.0710(11) 0.0521(10) 0.0456(9) 0.0113(7) 0.0093(8) 0.0281(9)
C35 0.0832(14) 0.0689(13) 0.0430(10) 0.0189(9) 0.0149(9) 0.0203(11)

loop_
_atom_type_symbol
_atom_type_description
_atom_type_scat_dispersion_real
_atom_type_scat_dispersion_imag
_atom_type_scat_source
C C 0.0181 0.0091 'International Tables Vol C Tables 4.2.6.8 and 6.1.1.4'
H H 0.0000 0.0000 'International Tables Vol C Tables 4.2.6.8 and 6.1.1.4'
N N 0.0311 0.0180 'International Tables Vol C Tables 4.2.6.8 and 6.1.1.4'
O O 0.0492 0.0322 'International Tables Vol C Tables 4.2.6.8 and 6.1.1.4'

loop_
_geom_angle_atom_site_label_1
_geom_angle_atom_site_label_2
_geom_angle_atom_site_label_3
_geom_angle
C18 O3 C19 117.1(2)
C27 O6 C28 115.7(2)
C11 N1 C12 123.30(17)
C13 N1 C11 113.20(16)
C13 N1 C12 123.02(17)
C2 C1 H1 120.2
C2 C1 C6 119.6(3)
C6 C1 H1 120.2
C1 C2 H2 119.6
C1 C2 C3 120.7(3)
C3 C2 H2 119.6
C2 C3 H3 119.7
C2 C3 C4 120.6(3)
C4 C3 H3 119.7
C3 C4 C7 121.3(2)
C5 C4 C3 118.8(2)
C5 C4 C7 119.92(19)
C4 C5 H5 119.9
C4 C5 C6 120.2(3)
C6 C5 H5 119.9
C1 C6 C5 120.0(3)
C1 C6 H6 120.0
C5 C6 H6 120.0
C4 C7 H7A 109.1
C4 C7 H7B 109.1
C4 C7 C8 112.41(16)
H7A C7 H7B 107.9
C8 C7 H7A 109.1
C8 C7 H7B 109.1
C7 C8 H8A 109.1
C7 C8 H8B 109.1
C7 C8 C9 112.70(15)
H8A C8 H8B 107.8
C9 C8 H8A 109.1
C9 C8 H8B 109.1
C8 C9 H9 106.1
C8 C9 C10 114.06(13)
C10 C9 H9 106.1
C17 C9 C8 114.48(13)
C17 C9 H9 106.1
C17 C9 C10 109.41(13)
C9 C10 H10 107.7
C11 C10 C9 115.05(14)
C11 C10 H10 107.7
C11 C10 C14 104.19(14)
C14 C10 C9 114.20(12)
C14 C10 H10 107.7
O1 C11 N1 123.23(19)
O1 C11 C10 127.53(18)
N1 C11 C10 109.19(15)
N1 C12 H12A 109.5
N1 C12 H12B 109.5
N1 C12 H12C 109.5
H12A C12 H12B 109.5
H12A C12 H12C 109.5
H12B C12 H12C 109.5
O2 C13 N1 123.64(19)
O2 C13 C14 127.28(18)
N1 C13 C14 109.03(15)
C10 C14 H14 108.1
C10 C14 C15 113.09(13)
C13 C14 C10 104.30(14)
C13 C14 H14 108.1
C13 C14 C15 114.92(13)
C15 C14 H14 108.1
C14 C15 H15 107.0
C16 C15 C14 109.99(12)
C16 C15 H15 107.0
C16 C15 C24 111.75(12)
C24 C15 C14 113.69(13)
C24 C15 H15 107.0
C17 C16 C15 118.12(13)
C17 C16 C21 125.46(14)
C21 C16 C15 115.80(12)
C16 C17 C9 118.85(14)
C16 C17 C18 120.93(13)
C18 C17 C9 119.53(13)
O3 C18 C17 112.78(15)
O4 C18 O3 123.62(17)
O4 C18 C17 123.60(18)
O3 C19 H19A 109.3
O3 C19 H19B 109.3
H19A C19 H19B 108.0
C20 C19 O3 111.5(2)
C20 C19 H19A 109.3
C20 C19 H19B 109.3
C19 C20 H20A 109.5
C19 C20 H20B 109.5
C19 C20 H20C 109.5
H20A C20 H20B 109.5
H20A C20 H20C 109.5
H20B C20 H20C 109.5
C16 C21 H21A 110.4
C16 C21 H21B 110.4
C16 C21 C22 106.74(13)
H21A C21 H21B 108.6
C22 C21 H21A 110.4
C22 C21 H21B 110.4
C21 C22 H22 106.2
C21 C22 C23 110.40(13)
C23 C22 H22 106.2
C29 C22 C21 116.25(14)
C29 C22 H22 106.2
C29 C22 C23 110.98(12)
C22 C23 C24 111.96(12)
C26 C23 C22 110.49(13)
C26 C23 C24 105.93(13)
C26 C23 C27 110.49(14)
C27 C23 C22 107.91(13)
C27 C23 C24 110.07(14)
C15 C24 C23 110.29(13)
C15 C24 H24 107.0
C23 C24 H24 107.0
C25 C24 C15 113.88(14)
C25 C24 C23 111.30(14)
C25 C24 H24 107.0
C24 C25 H25A 109.5
C24 C25 H25B 109.5
C24 C25 H25C 109.5
H25A C25 H25B 109.5
H25A C25 H25C 109.5
H25B C25 H25C 109.5
N2 C26 C23 177.10(18)
O5 C27 O6 124.61(19)
O5 C27 C23 122.96(16)
O6 C27 C23 112.43(16)
O6 C28 H28A 109.5
O6 C28 H28B 109.5
O6 C28 H28C 109.5
H28A C28 H28B 109.5
H28A C28 H28C 109.5
H28B C28 H28C 109.5
C30 C29 C22 122.08(15)
C34 C29 C22 119.22(15)
C34 C29 C30 118.60(15)
C29 C30 H30 119.6
C31 C30 C29 120.83(17)
C31 C30 H30 119.6
C30 C31 H31 120.2
C32 C31 C30 119.67(18)
C32 C31 H31 120.2
C31 C32 C33 120.39(16)
C31 C32 C35 120.55(19)
C33 C32 C35 119.06(18)
C32 C33 H33 120.3
C34 C33 C32 119.42(18)
C34 C33 H33 120.3
C29 C34 H34 119.5
C33 C34 C29 121.09(18)
C33 C34 H34 119.5
N3 C35 C32 178.9(3)

loop_
_geom_bond_atom_site_label_1
_geom_bond_atom_site_label_2
_geom_bond_distance
O1 C11 1.207(2)
O2 C13 1.206(2)
O3 C18 1.314(2)
O3 C19 1.456(3)
O4 C18 1.190(2)
O5 C27 1.194(2)
O6 C27 1.312(2)
O6 C28 1.458(3)
N1 C11 1.372(2)
N1 C12 1.461(3)
N1 C13 1.369(2)
N2 C26 1.135(2)
N3 C35 1.136(3)
C1 H1 0.9300
C1 C2 1.349(6)
C1 C6 1.373(6)
C2 H2 0.9300
C2 C3 1.367(4)
C3 H3 0.9300
C3 C4 1.375(3)
C4 C5 1.368(3)
C4 C7 1.506(2)
C5 H5 0.9300
C5 C6 1.382(4)
C6 H6 0.9300
C7 H7A 0.9700
C7 H7B 0.9700
C7 C8 1.532(2)
C8 H8A 0.9700
C8 H8B 0.9700
C8 C9 1.534(2)
C9 H9 0.9800
C9 C10 1.546(2)
C9 C17 1.523(2)
C10 H10 0.9800
C10 C11 1.512(3)
C10 C14 1.542(2)
C12 H12A 0.9600
C12 H12B 0.9600
C12 H12C 0.9600
C13 C14 1.516(3)
C14 H14 0.9800
C14 C15 1.542(2)
C15 H15 0.9800
C15 C16 1.512(2)
C15 C24 1.537(2)
C16 C17 1.333(2)
C16 C21 1.507(2)
C17 C18 1.491(2)
C19 H19A 0.9700
C19 H19B 0.9700
C19 C20 1.389(5)
C20 H20A 0.9600
C20 H20B 0.9600
C20 H20C 0.9600
C21 H21A 0.9700
C21 H21B 0.9700
C21 C22 1.530(2)
C22 H22 0.9800
C22 C23 1.571(2)
C22 C29 1.514(2)
C23 C24 1.572(2)
C23 C26 1.476(2)
C23 C27 1.529(3)
C24 H24 0.9800
C24 C25 1.521(2)
C25 H25A 0.9600
C25 H25B 0.9600
C25 H25C 0.9600
C28 H28A 0.9600
C28 H28B 0.9600
C28 H28C 0.9600
C29 C30 1.389(3)
C29 C34 1.386(2)
C30 H30 0.9300
C30 C31 1.382(2)
C31 H31 0.9300
C31 C32 1.381(3)
C32 C33 1.384(3)
C32 C35 1.442(2)
C33 H33 0.9300
C33 C34 1.382(3)
C34 H34 0.9300
